data_4515130
loop_
_publ_author_name
'Press, David J.'
'Gendy, Chris'
'Pasalkar, Samruddhi'
'Schechtel, Shauna'
'Heyne, Belinda'
'Sutherland, Todd C.'

_publ_section_title
;
 Synthesis of Tetrathia-Oligothiophene Macrocycles.
;
_journal_issue 2
_journal_name_full 'ACS omega'
_journal_page_first 3405
_journal_page_last 3408
_journal_paper_doi 10.1021/acsomega.8b03444
_journal_volume 4
_journal_year 2019
_chemical_formula_moiety 'C28 H32 S8, C6 H12'
_chemical_formula_sum 'C34 H44 S8'
_chemical_formula_weight 709.17
_space_group_crystal_system triclinic
_space_group_IT_number 2
_space_group_name_Hall '-P 1'
_space_group_name_H-M_alt 'P -1'
_symmetry_space_group_name_Hall '-P 1'
_symmetry_space_group_name_H-M 'P -1'
_atom_sites_solution_hydrogens geom
_atom_sites_solution_primary dual
_audit_creation_date 2018-01-23
_audit_creation_method
;
Olex2 1.2
(compiled 2017.08.10 svn.r3458 for OlexSys, GUI svn.r5381)
;
_cell_angle_alpha 84.9630(10)
_cell_angle_beta 77.3020(10)
_cell_angle_gamma 69.1270(10)
_cell_formula_units_Z 4
_cell_length_a 11.0663(5)
_cell_length_b 15.3836(7)
_cell_length_c 23.1586(10)
_cell_measurement_reflns_used 9892
_cell_measurement_temperature 173.15
_cell_measurement_theta_max 28.25
_cell_measurement_theta_min 2.83
_cell_volume 3593.5(3)
_computing_molecular_graphics 'Olex2 (Dolomanov et al., 2009)'
_computing_publication_material 'Olex2 (Dolomanov et al., 2009)'
_computing_structure_refinement 'ShelXL (Sheldrick, 2015)'
_computing_structure_solution 'ShelXT (Sheldrick, 2015)'
_diffrn_ambient_temperature 173.15
_diffrn_measured_fraction_theta_full 0.997
_diffrn_measured_fraction_theta_max 0.995
_diffrn_measurement_device_type 'Bruker APEX-II CCD'
_diffrn_measurement_method '\f and \w scans'
_diffrn_radiation_type MoK\a
_diffrn_radiation_wavelength 0.71073
_diffrn_reflns_av_R_equivalents 0.0413
_diffrn_reflns_av_unetI/netI 0.0455
_diffrn_reflns_Laue_measured_fraction_full 0.997
_diffrn_reflns_Laue_measured_fraction_max 0.995
_diffrn_reflns_limit_h_max 14
_diffrn_reflns_limit_h_min -14
_diffrn_reflns_limit_k_max 20
_diffrn_reflns_limit_k_min -20
_diffrn_reflns_limit_l_max 30
_diffrn_reflns_limit_l_min -30
_diffrn_reflns_number 59080
_diffrn_reflns_point_group_measured_fraction_full 0.997
_diffrn_reflns_point_group_measured_fraction_max 0.995
_diffrn_reflns_theta_full 25.242
_diffrn_reflns_theta_max 28.308
_diffrn_reflns_theta_min 2.032
_diffrn_standards_number 0
_exptl_absorpt_coefficient_mu 0.520
_exptl_absorpt_correction_T_max 0.9240
_exptl_absorpt_correction_T_min 0.8029
_exptl_absorpt_correction_type multi-scan
_exptl_absorpt_process_details
'SADABS-2016/2 (Bruker,2016/2) was used for absorption correction. wR2(int) was 0.0639 before and 0.0473 after correction. The Ratio of minimum to maximum transmission is 0.8689. The \l/2 correction factor is Not present.'
_exptl_crystal_colour colourless
_exptl_crystal_colour_primary colourless
_exptl_crystal_density_diffrn 1.311
_exptl_crystal_description block
_exptl_crystal_F_000 1504
_exptl_crystal_size_max 0.512
_exptl_crystal_size_mid 0.418
_exptl_crystal_size_min 0.33
_refine_diff_density_max 0.506
_refine_diff_density_min -0.483
_refine_diff_density_rms 0.059
_refine_ls_extinction_method none
_refine_ls_goodness_of_fit_ref 1.017
_refine_ls_hydrogen_treatment constr
_refine_ls_matrix_type full
_refine_ls_number_parameters 812
_refine_ls_number_reflns 17800
_refine_ls_number_restraints 276
_refine_ls_restrained_S_all 1.063
_refine_ls_R_factor_all 0.0628
_refine_ls_R_factor_gt 0.0416
_refine_ls_shift/su_max 0.001
_refine_ls_shift/su_mean 0.000
_refine_ls_structure_factor_coef Fsqd
_refine_ls_weighting_details 'w=1/[\s^2^(Fo^2^)+(0.0476P)^2^+1.2996P] where P=(Fo^2^+2Fc^2^)/3'
_refine_ls_weighting_scheme calc
_refine_ls_wR_factor_gt 0.0969
_refine_ls_wR_factor_ref 0.1078
_reflns_Friedel_coverage 0.000
_reflns_number_gt 13507
_reflns_number_total 17800
_reflns_threshold_expression 'I > 2\s(I)'
_cod_data_source_file C6biTh.cif
_cod_data_source_block 1
_cod_database_code 4515130
_shelx_shelxl_version_number 2017/1
_shelx_space_group_comment
;
The symmetry employed for this shelxl refinement is uniquely defined
by the following loop, which should always be used as a source of
symmetry information in preference to the above space-group names.
They are only intended as comments.
;
_shelx_estimated_absorpt_t_max 0.847
_shelx_estimated_absorpt_t_min 0.777
_olex2_refinement_description
;
1. Fixed Uiso
 At 1.2 times of:
  All C(H) groups, All C(H,H) groups
2. Restrained distances
 C6A-C5A \\sim C5A-C4A \\sim C4A-C3A \\sim C3A-C2A \\sim C2A-C1A \\sim C1A-C6A
 with sigma of 0.02
 C6A-C2A \\sim C4A-C2A \\sim C5A-C1A \\sim C5A-C3A \\sim C3A-C1A \\sim C6A-C4A
 with sigma of 0.04
 C6B-C1B \\sim C1B-C2B \\sim C2B-C3B \\sim C3B-C4B \\sim C4B-C5B \\sim C5B-C6B
 with sigma of 0.02
 C6B-C4B \\sim C2B-C4B \\sim C1B-C5B \\sim C1B-C3B \\sim C3B-C5B \\sim C6B-C2B
 with sigma of 0.04
3. Uiso/Uaniso restraints and constraints
C6A \\sim C5A \\sim C4A \\sim C3A \\sim C2A \\sim C1A: within 2A with sigma of
0.04 and sigma for terminal atoms of 0.08
C6B \\sim C1B \\sim C2B \\sim C3B \\sim C4B \\sim C5B: within 2A with sigma of
0.04 and sigma for terminal atoms of 0.08
Uanis(C1A) \\sim Ueq, Uanis(C2A) \\sim Ueq, Uanis(C3A) \\sim Ueq, Uanis(C4A)
\\sim Ueq, Uanis(C5A) \\sim Ueq, Uanis(C6A) \\sim Ueq: with sigma of 0.01 and
sigma for terminal atoms of 0.02
Uanis(C1B) \\sim Ueq, Uanis(C2B) \\sim Ueq, Uanis(C3B) \\sim Ueq, Uanis(C4B)
\\sim Ueq, Uanis(C5B) \\sim Ueq, Uanis(C6B) \\sim Ueq: with sigma of 0.01 and
sigma for terminal atoms of 0.02
4. Rigid body (RIGU) restrains
 C6A, C5A, C4A, C3A, C2A, C1A
 with sigma for 1-2 distances of 0.004 and sigma for 1-3 distances of 0.004
 C6B, C1B, C2B, C3B, C4B, C5B
 with sigma for 1-2 distances of 0.004 and sigma for 1-3 distances of 0.004
5. Others
 Sof(C6B)=Sof(H6BA)=Sof(H6BB)=Sof(C1B)=Sof(H1BA)=Sof(H1BB)=Sof(C2B)=Sof(H2BA)=
 Sof(H2BB)=Sof(C3B)=Sof(H3BA)=Sof(H3BB)=Sof(C4B)=Sof(H4BA)=Sof(H4BB)=Sof(C5B)=
 Sof(H5BA)=Sof(H5BB)=1-FVAR(1)
 Sof(C6A)=Sof(H6AA)=Sof(H6AB)=Sof(C5A)=Sof(H5AA)=Sof(H5AB)=Sof(C4A)=Sof(H4AA)=
 Sof(H4AB)=Sof(C3A)=Sof(H3AA)=Sof(H3AB)=Sof(C2A)=Sof(H2AA)=Sof(H2AB)=Sof(C1A)=
 Sof(H1AA)=Sof(H1AB)=FVAR(1)
6.a Secondary CH2 refined with riding coordinates:
 C47(H47A,H47B), C45(H45A,H45B), C46(H46A,H46B), C30(H30A,H30B), C44(H44A,
 H44B), C48(H48A,H48B), C33(H33A,H33B), C10(H10A,H10B), C43(H43A,H43B), C9(H9A,
 H9B), C32(H32A,H32B), C29(H29A,H29B), C31(H31A,H31B), C11(H11A,H11B), C13(H13A,
 H13B), C24(H24A,H24B), C27(H27A,H27B), C34(H34A,H34B), C26(H26A,H26B),
 C14(H14A,H14B), C12(H12A,H12B), C25(H25A,H25B), C28(H28A,H28B), C23(H23A,H23B),
  C6C(H6CA,H6CB), C2C(H2CA,H2CB), C1C(H1CA,H1CB), C3C(H3CA,H3CB), C4C(H4CA,
 H4CB), C5C(H5CA,H5CB), C6A(H6AA,H6AB), C5A(H5AA,H5AB), C4A(H4AA,H4AB),
 C3A(H3AA,H3AB), C2A(H2AA,H2AB), C1A(H1AA,H1AB), C6B(H6BA,H6BB), C1B(H1BA,H1BB),
  C2B(H2BA,H2BB), C3B(H3BA,H3BB), C4B(H4BA,H4BB), C5B(H5BA,H5BB)
6.b Aromatic/amide H refined with riding coordinates:
 C6(H6), C7(H7), C36(H36), C55(H55), C41(H41), C37(H37), C50(H50), C2(H2),
 C40(H40), C3(H3), C51(H51), C54(H54), C20(H20), C16(H16), C21(H21), C17(H17)
;
_olex2_submission_special_instructions 'No special instructions were received'

loop_
_space_group_symop_operation_xyz
'x, y, z'
'-x, -y, -z'

loop_
_atom_site_label
_atom_site_type_symbol
_atom_site_fract_x
_atom_site_fract_y
_atom_site_fract_z
_atom_site_U_iso_or_equiv
_atom_site_adp_type
_atom_site_occupancy
_atom_site_site_symmetry_order
_atom_site_calc_flag
_atom_site_refinement_flags_posn
_atom_site_refinement_flags_adp
_atom_site_refinement_flags_occupancy
_atom_site_disorder_assembly
_atom_site_disorder_group
S16 S 0.35603(5) 0.60140(4) 0.49921(2) 0.02891(11) Uani 1 1 d . . . . .
S9 S 0.30792(5) 0.48979(3) 0.61118(2) 0.02942(11) Uani 1 1 d . . . . .
S15 S 0.12506(5) 0.79908(4) 0.38238(2) 0.02957(11) Uani 1 1 d . . . . .
S2 S 0.16873(5) 0.19212(4) 0.18434(2) 0.03045(11) Uani 1 1 d . . . . .
S11 S 0.15404(5) 1.15612(4) 0.72474(2) 0.03113(11) Uani 1 1 d . . . . .
S3 S 0.33015(5) 0.37346(4) 0.25282(2) 0.02993(11) Uani 1 1 d . . . . .
S12 S 0.36211(5) 1.23716(4) 0.55790(2) 0.03209(12) Uani 1 1 d . . . . .
S14 S 0.17734(6) 0.91116(4) 0.27107(2) 0.03329(12) Uani 1 1 d . . . . .
S10 S 0.20903(6) 1.01464(4) 0.82323(2) 0.03299(12) Uani 1 1 d . . . . .
S4 S 0.23540(5) 0.54306(4) 0.32996(2) 0.03201(12) Uani 1 1 d . . . . .
S6 S 0.12248(6) 0.73871(4) -0.08363(2) 0.03789(13) Uani 1 1 d . . . . .
S13 S 0.29819(6) 1.38412(4) 0.46156(2) 0.03731(13) Uani 1 1 d . . . . .
S7 S 0.35202(6) 0.48532(4) -0.18460(2) 0.03804(13) Uani 1 1 d . . . . .
S1 S 0.26884(7) 0.01245(4) 0.11675(2) 0.04188(14) Uani 1 1 d . . . . .
S5 S 0.16636(7) 0.89099(4) -0.02632(2) 0.04648(16) Uani 1 1 d . . . . .
S8 S 0.29842(8) 0.34151(4) -0.24740(2) 0.04923(17) Uani 1 1 d . . . . .
C47 C 0.23678(19) 1.04691(13) 0.32051(8) 0.0272(4) Uani 1 1 d . . . . .
H47A H 0.292187 1.054236 0.283006 0.033 Uiso 1 1 calc R . . . .
H47B H 0.290385 0.996624 0.342294 0.033 Uiso 1 1 calc R . . . .
C38 C 0.2772(2) 1.16583(13) 0.66699(8) 0.0262(4) Uani 1 1 d . . . . .
C56 C 0.2494(2) 0.56898(13) 0.55610(8) 0.0263(4) Uani 1 1 d . . . . .
C5 C 0.22361(19) 0.32085(13) 0.24077(8) 0.0260(4) Uani 1 1 d . . . . .
C4 C 0.27448(19) 0.23677(13) 0.20584(8) 0.0261(4) Uani 1 1 d . . . . .
C8 C 0.20296(19) 0.46003(13) 0.29497(8) 0.0266(4) Uani 1 1 d . . . . .
C45 C 0.29974(19) 1.16649(14) 0.36483(8) 0.0279(4) Uani 1 1 d . . . . .
H45A H 0.362263 1.115203 0.382207 0.034 Uiso 1 1 calc R . . . .
H45B H 0.345946 1.181427 0.326774 0.034 Uiso 1 1 calc R . . . .
C46 C 0.1884(2) 1.13641(14) 0.35550(8) 0.0293(4) Uani 1 1 d . . . . .
H46A H 0.130656 1.185747 0.334752 0.035 Uiso 1 1 calc R . . . .
H46B H 0.136918 1.127746 0.393805 0.035 Uiso 1 1 calc R . . . .
C39 C 0.24560(19) 1.23667(13) 0.62153(8) 0.0259(4) Uani 1 1 d . . . . .
C49 C 0.2336(2) 0.83265(13) 0.32692(8) 0.0272(4) Uani 1 1 d . . . . .
C6 C 0.09796(19) 0.36800(14) 0.26886(9) 0.0304(4) Uani 1 1 d . . . . .
H6 H 0.026789 0.349638 0.268196 0.037 Uiso 1 1 calc R . . . .
C7 C 0.0857(2) 0.44762(14) 0.29919(8) 0.0301(4) Uani 1 1 d . . . . .
H7 H 0.005701 0.487313 0.319852 0.036 Uiso 1 1 calc R . . . .
C35 C 0.2639(2) 1.06441(13) 0.75621(8) 0.0275(4) Uani 1 1 d . . . . .
C30 C 0.26396(19) 0.63903(14) 0.68221(8) 0.0273(4) Uani 1 1 d . . . . .
H30A H 0.210068 0.615091 0.713684 0.033 Uiso 1 1 calc R . . . .
H30B H 0.207802 0.675378 0.655540 0.033 Uiso 1 1 calc R . . . .
C44 C 0.2493(2) 1.25058(14) 0.40488(8) 0.0294(4) Uani 1 1 d . . . . .
H44A H 0.182266 1.300235 0.388760 0.035 Uiso 1 1 calc R . . . .
H44B H 0.207851 1.234104 0.443600 0.035 Uiso 1 1 calc R . . . .
C48 C 0.1246(2) 1.02110(14) 0.30883(9) 0.0309(4) Uani 1 1 d . . . . .
H48A H 0.074291 1.070017 0.285139 0.037 Uiso 1 1 calc R . . . .
H48B H 0.066272 1.017980 0.346309 0.037 Uiso 1 1 calc R . . . .
C33 C 0.2557(2) 0.84898(14) 0.76743(8) 0.0295(4) Uani 1 1 d . . . . .
H33A H 0.306981 0.814459 0.796300 0.035 Uiso 1 1 calc R . . . .
H33B H 0.314137 0.869349 0.736115 0.035 Uiso 1 1 calc R . . . .
C10 C 0.1991(2) 0.66042(15) 0.23072(8) 0.0332(5) Uani 1 1 d . . . . .
H10A H 0.134720 0.710911 0.255328 0.040 Uiso 1 1 calc R . . . .
H10B H 0.153081 0.622631 0.220575 0.040 Uiso 1 1 calc R . . . .
C53 C 0.22748(19) 0.67050(13) 0.46675(8) 0.0258(4) Uani 1 1 d . . . . .
C43 C 0.3562(2) 1.28616(15) 0.41197(8) 0.0319(4) Uani 1 1 d . . . . .
H43A H 0.395668 1.304477 0.373363 0.038 Uiso 1 1 calc R . . . .
H43B H 0.424708 1.235807 0.426770 0.038 Uiso 1 1 calc R . . . .
C36 C 0.3883(2) 1.04323(14) 0.72332(9) 0.0310(4) Uani 1 1 d . . . . .
H36 H 0.461020 0.995843 0.733188 0.037 Uiso 1 1 calc R . . . .
C9 C 0.3008(2) 0.60160(14) 0.26571(9) 0.0318(4) Uani 1 1 d . . . . .
H9A H 0.340976 0.641031 0.278782 0.038 Uiso 1 1 calc R . . . .
H9B H 0.369749 0.555088 0.239729 0.038 Uiso 1 1 calc R . . . .
C32 C 0.20494(19) 0.78446(14) 0.74137(8) 0.0283(4) Uani 1 1 d . . . . .
H32A H 0.150555 0.761197 0.773015 0.034 Uiso 1 1 calc R . . . .
H32B H 0.149617 0.819730 0.714105 0.034 Uiso 1 1 calc R . . . .
C55 C 0.1231(2) 0.60918(15) 0.54902(9) 0.0340(5) Uani 1 1 d . . . . .
H55 H 0.051803 0.599719 0.575084 0.041 Uiso 1 1 calc R . . . .
C41 C 0.1332(2) 1.36178(15) 0.56724(9) 0.0324(4) Uani 1 1 d . . . . .
H41 H 0.061382 1.412326 0.559564 0.039 Uiso 1 1 calc R . . . .
C29 C 0.37219(19) 0.55773(14) 0.64858(8) 0.0297(4) Uani 1 1 d . . . . .
H29A H 0.423054 0.517636 0.675981 0.036 Uiso 1 1 calc R . . . .
H29B H 0.431268 0.581067 0.619506 0.036 Uiso 1 1 calc R . . . .
C31 C 0.31493(19) 0.70251(14) 0.70895(8) 0.0290(4) Uani 1 1 d . . . . .
H31A H 0.369473 0.666671 0.736352 0.035 Uiso 1 1 calc R . . . .
H31B H 0.370096 0.725741 0.677664 0.035 Uiso 1 1 calc R . . . .
C37 C 0.3957(2) 1.10047(14) 0.67272(8) 0.0304(4) Uani 1 1 d . . . . .
H37 H 0.474093 1.094302 0.645730 0.036 Uiso 1 1 calc R . . . .
C11 C 0.2595(2) 0.70091(15) 0.17425(9) 0.0344(5) Uani 1 1 d . . . . .
H11A H 0.307910 0.737111 0.184217 0.041 Uiso 1 1 calc R . . . .
H11B H 0.321683 0.650434 0.148990 0.041 Uiso 1 1 calc R . . . .
C50 C 0.3600(2) 0.78692(14) 0.33255(9) 0.0309(4) Uani 1 1 d . . . . .
H50 H 0.432112 0.795554 0.306671 0.037 Uiso 1 1 calc R . . . .
C42 C 0.2520(2) 1.33193(14) 0.52899(8) 0.0286(4) Uani 1 1 d . . . . .
C13 C 0.2149(2) 0.79308(15) 0.07943(8) 0.0353(5) Uani 1 1 d . . . . .
H13A H 0.270879 0.827266 0.083816 0.042 Uiso 1 1 calc R . . . .
H13B H 0.269125 0.738629 0.055725 0.042 Uiso 1 1 calc R . . . .
C1 C 0.2989(2) 0.09930(14) 0.14901(8) 0.0318(4) Uani 1 1 d . . . . .
C2 C 0.4160(2) 0.10390(15) 0.15411(9) 0.0360(5) Uani 1 1 d . . . . .
H2 H 0.497167 0.060389 0.137726 0.043 Uiso 1 1 calc R . . . .
C18 C 0.2518(2) 0.64853(14) -0.12095(8) 0.0304(4) Uani 1 1 d . . . . .
C19 C 0.2253(2) 0.57875(14) -0.14956(8) 0.0303(4) Uani 1 1 d . . . . .
C52 C 0.25313(19) 0.72383(13) 0.41327(8) 0.0258(4) Uani 1 1 d . . . . .
C40 C 0.1304(2) 1.30784(14) 0.61982(9) 0.0313(4) Uani 1 1 d . . . . .
H40 H 0.056591 1.319948 0.650426 0.038 Uiso 1 1 calc R . . . .
C3 C 0.4029(2) 0.18101(15) 0.18664(9) 0.0343(5) Uani 1 1 d . . . . .
H3 H 0.474564 0.192907 0.194334 0.041 Uiso 1 1 calc R . . . .
C24 C 0.2747(2) 0.24075(16) -0.14115(9) 0.0396(5) Uani 1 1 d . . . . .
H24A H 0.209798 0.220807 -0.152876 0.048 Uiso 1 1 calc R . . . .
H24B H 0.228387 0.300141 -0.121509 0.048 Uiso 1 1 calc R . . . .
C27 C 0.3106(2) 0.09124(16) 0.00296(9) 0.0394(5) Uani 1 1 d . . . . .
H27A H 0.371520 0.031885 -0.013376 0.047 Uiso 1 1 calc R . . . .
H27B H 0.360556 0.121604 0.017965 0.047 Uiso 1 1 calc R . . . .
C34 C 0.1469(2) 0.93371(14) 0.79691(9) 0.0319(4) Uani 1 1 d . . . . .
H34A H 0.092180 0.913576 0.830132 0.038 Uiso 1 1 calc R . . . .
H34B H 0.091616 0.965839 0.768923 0.038 Uiso 1 1 calc R . . . .
C51 C 0.3722(2) 0.72487(14) 0.38136(8) 0.0299(4) Uani 1 1 d . . . . .
H51 H 0.452767 0.688523 0.390812 0.036 Uiso 1 1 calc R . . . .
C26 C 0.2470(2) 0.15134(16) -0.04556(9) 0.0395(5) Uani 1 1 d . . . . .
H26A H 0.195247 0.121144 -0.059325 0.047 Uiso 1 1 calc R . . . .
H26B H 0.186670 0.210486 -0.028697 0.047 Uiso 1 1 calc R . . . .
C14 C 0.1078(2) 0.85369(16) 0.04804(9) 0.0396(5) Uani 1 1 d . . . . .
H14A H 0.055584 0.908525 0.071722 0.047 Uiso 1 1 calc R . . . .
H14B H 0.049924 0.819871 0.045712 0.047 Uiso 1 1 calc R . . . .
C12 C 0.1565(2) 0.76223(16) 0.14053(9) 0.0372(5) Uani 1 1 d . . . . .
H12A H 0.101904 0.817070 0.163804 0.045 Uiso 1 1 calc R . . . .
H12B H 0.099931 0.728698 0.135753 0.045 Uiso 1 1 calc R . . . .
C54 C 0.1100(2) 0.66687(15) 0.49827(9) 0.0347(5) Uani 1 1 d . . . . .
H54 H 0.029414 0.699097 0.487464 0.042 Uiso 1 1 calc R . . . .
C25 C 0.3428(2) 0.16975(16) -0.09792(10) 0.0426(5) Uani 1 1 d . . . . .
H25A H 0.394793 0.111829 -0.118515 0.051 Uiso 1 1 calc R . . . .
H25B H 0.402802 0.192122 -0.083950 0.051 Uiso 1 1 calc R . . . .
C15 C 0.2279(2) 0.78597(15) -0.06451(9) 0.0360(5) Uani 1 1 d . . . . .
C22 C 0.2438(2) 0.44084(15) -0.20411(9) 0.0358(5) Uani 1 1 d . . . . .
C20 C 0.1063(2) 0.57527(15) -0.15393(10) 0.0379(5) Uani 1 1 d . . . . .
H20 H 0.025881 0.620231 -0.138350 0.045 Uiso 1 1 calc R . . . .
C16 C 0.3553(2) 0.73455(17) -0.08645(9) 0.0424(5) Uani 1 1 d . . . . .
H16 H 0.426587 0.749108 -0.080887 0.051 Uiso 1 1 calc R . . . .
C21 C 0.1177(2) 0.49633(16) -0.18455(10) 0.0399(5) Uani 1 1 d . . . . .
H21 H 0.045225 0.483791 -0.190654 0.048 Uiso 1 1 calc R . . . .
C28 C 0.2078(2) 0.07510(16) 0.05301(9) 0.0395(5) Uani 1 1 d . . . . .
H28A H 0.163022 0.040883 0.037841 0.047 Uiso 1 1 calc R . . . .
H28B H 0.142657 0.135033 0.066092 0.047 Uiso 1 1 calc R . . . .
C17 C 0.3691(2) 0.65639(17) -0.11871(9) 0.0404(5) Uani 1 1 d . . . . .
H17 H 0.450343 0.614586 -0.136598 0.048 Uiso 1 1 calc R . . . .
C23 C 0.3710(3) 0.25297(15) -0.19559(10) 0.0460(6) Uani 1 1 d . . . . .
H23A H 0.413558 0.194000 -0.215986 0.055 Uiso 1 1 calc R . . . .
H23B H 0.438917 0.268695 -0.183273 0.055 Uiso 1 1 calc R . . . .
C6C C 0.1480(3) 0.9107(2) 0.53041(10) 0.0520(6) Uani 1 1 d . . . . .
H6CA H 0.068878 0.960331 0.548270 0.062 Uiso 1 1 calc R . . . .
H6CB H 0.121294 0.865929 0.514278 0.062 Uiso 1 1 calc R . . . .
C2C C 0.2773(3) 0.9309(2) 0.60086(10) 0.0588(7) Uani 1 1 d . . . . .
H2CA H 0.203168 0.980831 0.621886 0.071 Uiso 1 1 calc R . . . .
H2CB H 0.332212 0.897647 0.628726 0.071 Uiso 1 1 calc R . . . .
C1C C 0.2260(3) 0.86444(19) 0.57652(11) 0.0582(7) Uani 1 1 d . . . . .
H1CA H 0.300137 0.810802 0.559554 0.070 Uiso 1 1 calc R . . . .
H1CB H 0.170899 0.842649 0.608668 0.070 Uiso 1 1 calc R . . . .
C3C C 0.3565(3) 0.97152(19) 0.55170(11) 0.0537(7) Uani 1 1 d . . . . .
H3CA H 0.436632 0.922588 0.533917 0.064 Uiso 1 1 calc R . . . .
H3CB H 0.381489 1.017191 0.567876 0.064 Uiso 1 1 calc R . . . .
C4C C 0.2766(3) 1.0173(2) 0.50473(12) 0.0622(8) Uani 1 1 d . . . . .
H4CA H 0.201254 1.070261 0.521671 0.075 Uiso 1 1 calc R . . . .
H4CB H 0.330695 1.039922 0.472594 0.075 Uiso 1 1 calc R . . . .
C5C C 0.2289(3) 0.9506(2) 0.48079(11) 0.0618(8) Uani 1 1 d . . . . .
H5CA H 0.304100 0.900309 0.460693 0.074 Uiso 1 1 calc R . . . .
H5CB H 0.175248 0.982483 0.452185 0.074 Uiso 1 1 calc R . . . .
C6A C 0.3467(11) 0.3770(7) -0.0104(4) 0.137(4) Uani 0.540(5) 1 d D U P A 1
H6AA H 0.427074 0.323014 -0.017584 0.164 Uiso 0.540(5) 1 calc R . P A 1
H6AB H 0.301437 0.379481 -0.042226 0.164 Uiso 0.540(5) 1 calc R . P A 1
C5A C 0.3836(12) 0.4499(6) -0.0174(4) 0.156(4) Uani 0.540(5) 1 d D U P A 1
H5AA H 0.369790 0.477628 -0.055747 0.187 Uiso 0.540(5) 1 calc R . P A 1
H5AB H 0.477825 0.428580 -0.018476 0.187 Uiso 0.540(5) 1 calc R . P A 1
C4A C 0.3174(10) 0.5237(5) 0.0276(4) 0.119(3) Uani 0.540(5) 1 d D U P A 1
H4AA H 0.288872 0.582855 0.006980 0.143 Uiso 0.540(5) 1 calc R . P A 1
H4AB H 0.382819 0.525710 0.048869 0.143 Uiso 0.540(5) 1 calc R . P A 1
C3A C 0.1962(14) 0.5162(8) 0.0743(6) 0.150(5) Uani 0.540(5) 1 d D U P A 1
H3AA H 0.176652 0.556668 0.107475 0.181 Uiso 0.540(5) 1 calc R . P A 1
H3AB H 0.118848 0.533480 0.056701 0.181 Uiso 0.540(5) 1 calc R . P A 1
C2A C 0.2324(10) 0.4223(7) 0.0929(4) 0.129(3) Uani 0.540(5) 1 d D U P A 1
H2AA H 0.161288 0.414868 0.123604 0.155 Uiso 0.540(5) 1 calc R . P A 1
H2AB H 0.309743 0.407052 0.110303 0.155 Uiso 0.540(5) 1 calc R . P A 1
C1A C 0.2615(12) 0.3559(7) 0.0454(4) 0.116(4) Uani 0.540(5) 1 d D U P A 1
H1AA H 0.179152 0.357397 0.036498 0.139 Uiso 0.540(5) 1 calc R . P A 1
H1AB H 0.306024 0.293632 0.059062 0.139 Uiso 0.540(5) 1 calc R . P A 1
C6B C 0.1845(12) 0.4283(7) -0.0074(4) 0.125(4) Uani 0.460(5) 1 d D U P A 2
H6BA H 0.130148 0.397341 -0.018140 0.150 Uiso 0.460(5) 1 calc R . P A 2
H6BB H 0.236380 0.442957 -0.043892 0.150 Uiso 0.460(5) 1 calc R . P A 2
C1B C 0.2739(19) 0.3631(11) 0.0254(8) 0.173(6) Uani 0.460(5) 1 d D U P A 2
H1BA H 0.341942 0.317886 -0.001756 0.208 Uiso 0.460(5) 1 calc R . P A 2
H1BB H 0.226156 0.329936 0.053270 0.208 Uiso 0.460(5) 1 calc R . P A 2
C2B C 0.3357(13) 0.4056(9) 0.0572(7) 0.162(5) Uani 0.460(5) 1 d D U P A 2
H2BA H 0.409916 0.414700 0.029452 0.194 Uiso 0.460(5) 1 calc R . P A 2
H2BB H 0.371853 0.360895 0.086654 0.194 Uiso 0.460(5) 1 calc R . P A 2
C3B C 0.2593(13) 0.4940(7) 0.0874(5) 0.112(4) Uani 0.460(5) 1 d D U P A 2
H3BA H 0.318164 0.523046 0.095890 0.135 Uiso 0.460(5) 1 calc R . P A 2
H3BB H 0.205122 0.483615 0.124530 0.135 Uiso 0.460(5) 1 calc R . P A 2
C4B C 0.1714(13) 0.5571(7) 0.0463(5) 0.115(4) Uani 0.460(5) 1 d D U P A 2
H4BA H 0.109352 0.611228 0.068436 0.138 Uiso 0.460(5) 1 calc R . P A 2
H4BB H 0.226960 0.578906 0.014289 0.138 Uiso 0.460(5) 1 calc R . P A 2
C5B C 0.0974(9) 0.5150(6) 0.0206(4) 0.107(3) Uani 0.460(5) 1 d D U P A 2
H5BA H 0.029251 0.503725 0.051241 0.128 Uiso 0.460(5) 1 calc R . P A 2
H5BB H 0.054940 0.557225 -0.008525 0.128 Uiso 0.460(5) 1 calc R . P A 2

loop_
_atom_site_aniso_label
_atom_site_aniso_U_11
_atom_site_aniso_U_22
_atom_site_aniso_U_33
_atom_site_aniso_U_23
_atom_site_aniso_U_13
_atom_site_aniso_U_12
S16 0.0275(3) 0.0287(3) 0.0288(2) 0.00631(19) -0.00741(19) -0.0082(2)
S9 0.0378(3) 0.0234(2) 0.0262(2) 0.00316(18) -0.0089(2) -0.0090(2)
S15 0.0296(3) 0.0297(3) 0.0313(2) 0.0075(2) -0.0110(2) -0.0116(2)
S2 0.0301(3) 0.0284(3) 0.0350(3) -0.0020(2) -0.0094(2) -0.0107(2)
S11 0.0288(3) 0.0280(3) 0.0307(2) 0.0031(2) -0.0013(2) -0.0065(2)
S3 0.0255(2) 0.0312(3) 0.0339(3) -0.0062(2) -0.0042(2) -0.0104(2)
S12 0.0330(3) 0.0330(3) 0.0268(2) 0.0007(2) -0.0022(2) -0.0098(2)
S14 0.0504(3) 0.0287(3) 0.0282(2) 0.0060(2) -0.0172(2) -0.0187(3)
S10 0.0457(3) 0.0300(3) 0.0248(2) 0.00057(19) -0.0068(2) -0.0154(2)
S4 0.0412(3) 0.0292(3) 0.0268(2) -0.00192(19) -0.0102(2) -0.0113(2)
S6 0.0375(3) 0.0297(3) 0.0408(3) -0.0079(2) -0.0063(2) -0.0041(2)
S13 0.0602(4) 0.0335(3) 0.0271(2) 0.0032(2) -0.0107(2) -0.0267(3)
S7 0.0339(3) 0.0335(3) 0.0389(3) -0.0088(2) 0.0005(2) -0.0050(2)
S1 0.0631(4) 0.0275(3) 0.0394(3) -0.0010(2) -0.0135(3) -0.0190(3)
S5 0.0807(5) 0.0295(3) 0.0300(3) 0.0014(2) -0.0132(3) -0.0193(3)
S8 0.0789(5) 0.0337(3) 0.0314(3) -0.0060(2) -0.0051(3) -0.0174(3)
C47 0.0277(10) 0.0227(9) 0.0299(9) 0.0019(8) -0.0072(8) -0.0070(8)
C38 0.0308(10) 0.0244(10) 0.0253(9) -0.0033(7) -0.0038(8) -0.0121(9)
C56 0.0331(11) 0.0228(9) 0.0232(9) 0.0013(7) -0.0059(8) -0.0103(9)
C5 0.0272(10) 0.0264(10) 0.0258(9) 0.0016(7) -0.0073(8) -0.0103(8)
C4 0.0276(10) 0.0255(10) 0.0261(9) 0.0018(7) -0.0074(8) -0.0096(8)
C8 0.0316(11) 0.0234(9) 0.0233(9) 0.0003(7) -0.0064(8) -0.0072(9)
C45 0.0306(10) 0.0265(10) 0.0260(9) 0.0019(8) -0.0082(8) -0.0082(9)
C46 0.0326(11) 0.0246(10) 0.0296(10) 0.0006(8) -0.0049(8) -0.0094(9)
C39 0.0301(10) 0.0261(10) 0.0245(9) -0.0032(7) -0.0046(8) -0.0131(9)
C49 0.0394(11) 0.0225(9) 0.0239(9) 0.0015(7) -0.0076(8) -0.0154(9)
C6 0.0240(10) 0.0321(11) 0.0365(10) -0.0002(8) -0.0072(8) -0.0107(9)
C7 0.0262(10) 0.0282(10) 0.0310(10) 0.0002(8) -0.0032(8) -0.0053(9)
C35 0.0351(11) 0.0223(9) 0.0271(9) -0.0002(7) -0.0097(8) -0.0104(9)
C30 0.0269(10) 0.0286(10) 0.0278(9) 0.0010(8) -0.0074(8) -0.0106(9)
C44 0.0310(11) 0.0279(10) 0.0285(10) -0.0016(8) -0.0063(8) -0.0089(9)
C48 0.0312(11) 0.0260(10) 0.0355(10) 0.0043(8) -0.0092(8) -0.0094(9)
C33 0.0328(11) 0.0293(10) 0.0297(10) 0.0022(8) -0.0091(8) -0.0136(9)
C10 0.0363(12) 0.0346(11) 0.0279(10) 0.0003(8) -0.0059(8) -0.0117(10)
C53 0.0314(10) 0.0221(9) 0.0251(9) 0.0011(7) -0.0098(8) -0.0086(8)
C43 0.0360(11) 0.0382(12) 0.0241(9) 0.0016(8) -0.0070(8) -0.0160(10)
C36 0.0300(11) 0.0260(10) 0.0353(10) 0.0008(8) -0.0095(8) -0.0061(9)
C9 0.0345(11) 0.0297(11) 0.0344(10) -0.0014(8) -0.0088(9) -0.0136(9)
C32 0.0289(10) 0.0282(10) 0.0299(10) 0.0010(8) -0.0081(8) -0.0114(9)
C55 0.0311(11) 0.0397(12) 0.0311(10) 0.0069(9) -0.0046(8) -0.0148(10)
C41 0.0352(11) 0.0270(10) 0.0376(11) 0.0013(8) -0.0135(9) -0.0109(9)
C29 0.0278(10) 0.0341(11) 0.0269(9) 0.0027(8) -0.0084(8) -0.0095(9)
C31 0.0277(10) 0.0311(11) 0.0304(10) 0.0013(8) -0.0073(8) -0.0123(9)
C37 0.0281(10) 0.0313(11) 0.0308(10) -0.0005(8) -0.0035(8) -0.0105(9)
C11 0.0377(12) 0.0348(12) 0.0314(10) 0.0003(9) -0.0050(9) -0.0145(10)
C50 0.0350(11) 0.0282(10) 0.0315(10) 0.0003(8) -0.0037(8) -0.0150(9)
C42 0.0411(12) 0.0264(10) 0.0246(9) 0.0018(8) -0.0112(8) -0.0172(9)
C13 0.0456(13) 0.0338(11) 0.0283(10) -0.0003(8) -0.0059(9) -0.0170(11)
C1 0.0422(12) 0.0259(10) 0.0269(10) -0.0002(8) -0.0079(9) -0.0109(10)
C2 0.0336(12) 0.0318(11) 0.0362(11) -0.0023(9) -0.0049(9) -0.0043(10)
C18 0.0330(11) 0.0259(10) 0.0261(9) 0.0004(8) -0.0029(8) -0.0047(9)
C19 0.0338(11) 0.0244(10) 0.0258(9) 0.0010(8) -0.0017(8) -0.0047(9)
C52 0.0318(10) 0.0215(9) 0.0269(9) 0.0009(7) -0.0111(8) -0.0097(8)
C40 0.0313(11) 0.0291(11) 0.0333(10) 0.0006(8) -0.0046(8) -0.0117(9)
C3 0.0295(11) 0.0369(12) 0.0370(11) -0.0017(9) -0.0080(9) -0.0111(10)
C24 0.0512(14) 0.0327(12) 0.0317(11) -0.0056(9) -0.0059(10) -0.0109(11)
C27 0.0413(13) 0.0329(12) 0.0404(12) -0.0009(9) -0.0105(10) -0.0069(10)
C34 0.0361(12) 0.0290(11) 0.0324(10) 0.0040(8) -0.0083(9) -0.0136(10)
C51 0.0294(11) 0.0271(10) 0.0341(10) 0.0024(8) -0.0095(8) -0.0096(9)
C26 0.0404(13) 0.0377(12) 0.0380(11) -0.0040(9) -0.0082(10) -0.0096(11)
C14 0.0498(14) 0.0354(12) 0.0296(10) -0.0009(9) -0.0065(9) -0.0109(11)
C12 0.0418(13) 0.0385(12) 0.0293(10) 0.0013(9) -0.0053(9) -0.0131(11)
C54 0.0284(11) 0.0383(12) 0.0373(11) 0.0093(9) -0.0117(9) -0.0108(10)
C25 0.0463(14) 0.0327(12) 0.0434(12) -0.0018(10) -0.0065(10) -0.0085(11)
C15 0.0530(14) 0.0305(11) 0.0258(10) 0.0030(8) -0.0097(9) -0.0156(11)
C22 0.0490(14) 0.0279(11) 0.0278(10) 0.0018(8) -0.0057(9) -0.0118(10)
C20 0.0321(12) 0.0280(11) 0.0465(12) -0.0029(9) -0.0058(9) -0.0026(10)
C16 0.0470(14) 0.0504(14) 0.0368(11) 0.0002(10) -0.0088(10) -0.0253(12)
C21 0.0409(13) 0.0338(12) 0.0464(13) 0.0036(10) -0.0137(10) -0.0127(11)
C28 0.0459(13) 0.0399(13) 0.0374(11) -0.0071(10) -0.0124(10) -0.0166(11)
C17 0.0351(12) 0.0442(13) 0.0373(11) -0.0061(10) -0.0009(9) -0.0108(11)
C23 0.0624(17) 0.0257(11) 0.0417(12) -0.0067(9) 0.0015(11) -0.0109(12)
C6C 0.0589(17) 0.0616(17) 0.0412(13) -0.0019(12) -0.0074(12) -0.0290(15)
C2C 0.081(2) 0.0645(18) 0.0328(12) 0.0053(12) -0.0178(13) -0.0258(17)
C1C 0.083(2) 0.0429(15) 0.0454(14) 0.0128(12) -0.0106(13) -0.0219(15)
C3C 0.0672(18) 0.0521(16) 0.0466(14) -0.0043(12) -0.0132(13) -0.0246(15)
C4C 0.073(2) 0.0583(18) 0.0589(16) 0.0270(14) -0.0156(14) -0.0314(16)
C5C 0.0669(19) 0.086(2) 0.0360(13) 0.0125(13) -0.0179(12) -0.0292(17)
C6A 0.178(7) 0.120(6) 0.111(5) -0.063(5) 0.042(5) -0.078(5)
C5A 0.221(8) 0.112(6) 0.105(5) -0.002(4) 0.047(5) -0.071(6)
C4A 0.177(7) 0.069(4) 0.112(5) -0.007(4) 0.001(5) -0.060(5)
C3A 0.187(8) 0.110(6) 0.129(7) -0.038(6) 0.012(6) -0.039(6)
C2A 0.150(7) 0.132(6) 0.110(5) -0.006(4) 0.032(5) -0.088(5)
C1A 0.149(7) 0.070(4) 0.126(6) -0.018(4) 0.028(5) -0.063(5)
C6B 0.178(8) 0.111(6) 0.098(6) -0.037(4) -0.067(5) -0.034(5)
C1B 0.211(10) 0.140(9) 0.168(9) -0.040(7) -0.059(8) -0.039(7)
C2B 0.141(8) 0.148(7) 0.185(8) -0.017(6) -0.079(6) -0.007(6)
C3B 0.160(8) 0.086(6) 0.106(6) -0.019(4) -0.071(6) -0.031(5)
C4B 0.162(8) 0.062(5) 0.127(7) -0.002(4) -0.065(6) -0.023(5)
C5B 0.119(6) 0.103(5) 0.108(6) 0.008(4) -0.045(5) -0.039(5)

loop_
_atom_type_symbol
_atom_type_description
_atom_type_scat_dispersion_real
_atom_type_scat_dispersion_imag
_atom_type_scat_source
C C 0.0033 0.0016 'International Tables Vol C Tables 4.2.6.8 and 6.1.1.4'
H H 0.0000 0.0000 'International Tables Vol C Tables 4.2.6.8 and 6.1.1.4'
S S 0.1246 0.1234 'International Tables Vol C Tables 4.2.6.8 and 6.1.1.4'

loop_
_geom_angle_atom_site_label_1
_geom_angle_atom_site_label_2
_geom_angle_atom_site_label_3
_geom_angle
C53 S16 C56 91.86(9)
C56 S9 C29 100.36(9)
C52 S15 C49 91.86(9)
C4 S2 C1 92.09(10)
C38 S11 C35 92.17(10)
C5 S3 C8 92.17(9)
C42 S12 C39 92.08(9)
C49 S14 C48 100.79(9)
C35 S10 C34 100.82(9)
C8 S4 C9 100.11(9)
C18 S6 C15 92.30(11)
C42 S13 C43 100.83(9)
C19 S7 C22 92.38(11)
C1 S1 C28 100.48(10)
C15 S5 C14 101.22(10)
C22 S8 C23 100.43(10)
H47A C47 H47B 107.8
C46 C47 H47A 109.1
C46 C47 H47B 109.1
C48 C47 H47A 109.1
C48 C47 H47B 109.1
C48 C47 C46 112.60(16)
C39 C38 S11 119.93(15)
C37 C38 S11 110.27(14)
C37 C38 C39 129.79(18)
S16 C56 S9 121.46(12)
C55 C56 S16 110.75(14)
C55 C56 S9 127.72(15)
C4 C5 S3 119.97(14)
C6 C5 S3 110.42(15)
C6 C5 C4 129.59(18)
C5 C4 S2 120.86(14)
C3 C4 S2 110.30(15)
C3 C4 C5 128.81(18)
S3 C8 S4 120.77(12)
C7 C8 S3 110.76(15)
C7 C8 S4 128.29(16)
H45A C45 H45B 107.9
C46 C45 H45A 109.2
C46 C45 H45B 109.2
C44 C45 H45A 109.2
C44 C45 H45B 109.2
C44 C45 C46 112.17(16)
C47 C46 H46A 108.9
C47 C46 H46B 108.9
C45 C46 C47 113.44(16)
C45 C46 H46A 108.9
C45 C46 H46B 108.9
H46A C46 H46B 107.7
C38 C39 S12 120.62(15)
C40 C39 S12 110.30(14)
C40 C39 C38 129.07(18)
S15 C49 S14 121.35(12)
C50 C49 S15 110.73(14)
C50 C49 S14 127.84(15)
C5 C6 H6 123.2
C5 C6 C7 113.69(17)
C7 C6 H6 123.2
C8 C7 C6 112.96(18)
C8 C7 H7 123.5
C6 C7 H7 123.5
S11 C35 S10 120.20(12)
C36 C35 S11 110.85(15)
C36 C35 S10 128.92(16)
H30A C30 H30B 107.7
C29 C30 H30A 108.8
C29 C30 H30B 108.8
C29 C30 C31 113.85(16)
C31 C30 H30A 108.8
C31 C30 H30B 108.8
C45 C44 H44A 108.9
C45 C44 H44B 108.9
H44A C44 H44B 107.7
C43 C44 C45 113.57(17)
C43 C44 H44A 108.9
C43 C44 H44B 108.9
S14 C48 H48A 108.7
S14 C48 H48B 108.7
C47 C48 S14 114.15(14)
C47 C48 H48A 108.7
C47 C48 H48B 108.7
H48A C48 H48B 107.6
H33A C33 H33B 107.7
C32 C33 H33A 108.9
C32 C33 H33B 108.9
C34 C33 H33A 108.9
C34 C33 H33B 108.9
C34 C33 C32 113.47(17)
H10A C10 H10B 107.8
C9 C10 H10A 109.0
C9 C10 H10B 109.0
C9 C10 C11 112.89(17)
C11 C10 H10A 109.0
C11 C10 H10B 109.0
C52 C53 S16 120.18(15)
C54 C53 S16 110.86(14)
C54 C53 C52 128.95(19)
S13 C43 H43A 108.8
S13 C43 H43B 108.8
C44 C43 S13 113.98(14)
C44 C43 H43A 108.8
C44 C43 H43B 108.8
H43A C43 H43B 107.7
C35 C36 H36 123.5
C35 C36 C37 113.01(19)
C37 C36 H36 123.5
S4 C9 H9A 108.7
S4 C9 H9B 108.7
C10 C9 S4 114.40(14)
C10 C9 H9A 108.7
C10 C9 H9B 108.7
H9A C9 H9B 107.6
C33 C32 H32A 109.0
C33 C32 H32B 109.0
H32A C32 H32B 107.8
C31 C32 C33 113.09(16)
C31 C32 H32A 109.0
C31 C32 H32B 109.0
C56 C55 H55 123.3
C56 C55 C54 113.47(18)
C54 C55 H55 123.3
C42 C41 H41 123.6
C42 C41 C40 112.88(19)
C40 C41 H41 123.6
S9 C29 H29A 109.1
S9 C29 H29B 109.1
C30 C29 S9 112.64(14)
C30 C29 H29A 109.1
C30 C29 H29B 109.1
H29A C29 H29B 107.8
C30 C31 H31A 109.0
C30 C31 H31B 109.0
C32 C31 C30 112.96(16)
C32 C31 H31A 109.0
C32 C31 H31B 109.0
H31A C31 H31B 107.8
C38 C37 C36 113.70(18)
C38 C37 H37 123.2
C36 C37 H37 123.2
C10 C11 H11A 109.1
C10 C11 H11B 109.1
H11A C11 H11B 107.8
C12 C11 C10 112.51(18)
C12 C11 H11A 109.1
C12 C11 H11B 109.1
C49 C50 H50 123.1
C49 C50 C51 113.72(18)
C51 C50 H50 123.1
S12 C42 S13 122.08(12)
C41 C42 S12 110.92(14)
C41 C42 S13 126.83(17)
H13A C13 H13B 108.0
C14 C13 H13A 109.4
C14 C13 H13B 109.4
C14 C13 C12 111.33(18)
C12 C13 H13A 109.4
C12 C13 H13B 109.4
S2 C1 S1 120.45(13)
C2 C1 S2 110.74(16)
C2 C1 S1 128.70(17)
C1 C2 H2 123.3
C1 C2 C3 113.4(2)
C3 C2 H2 123.3
C19 C18 S6 119.93(16)
C17 C18 S6 110.48(16)
C17 C18 C19 129.6(2)
C18 C19 S7 121.13(16)
C20 C19 S7 110.46(16)
C20 C19 C18 128.4(2)
C53 C52 S15 121.08(15)
C51 C52 S15 110.76(14)
C51 C52 C53 128.16(18)
C39 C40 C41 113.79(18)
C39 C40 H40 123.1
C41 C40 H40 123.1
C4 C3 C2 113.45(19)
C4 C3 H3 123.3
C2 C3 H3 123.3
H24A C24 H24B 107.9
C25 C24 H24A 109.2
C25 C24 H24B 109.2
C23 C24 H24A 109.2
C23 C24 H24B 109.2
C23 C24 C25 112.2(2)
H27A C27 H27B 108.0
C26 C27 H27A 109.4
C26 C27 H27B 109.4
C28 C27 H27A 109.4
C28 C27 H27B 109.4
C28 C27 C26 111.02(19)
S10 C34 H34A 109.0
S10 C34 H34B 109.0
C33 C34 S10 113.08(14)
C33 C34 H34A 109.0
C33 C34 H34B 109.0
H34A C34 H34B 107.8
C50 C51 H51 123.5
C52 C51 C50 112.93(19)
C52 C51 H51 123.5
C27 C26 H26A 108.6
C27 C26 H26B 108.6
H26A C26 H26B 107.6
C25 C26 C27 114.7(2)
C25 C26 H26A 108.6
C25 C26 H26B 108.6
S5 C14 H14A 108.5
S5 C14 H14B 108.5
C13 C14 S5 114.97(16)
C13 C14 H14A 108.5
C13 C14 H14B 108.5
H14A C14 H14B 107.5
C11 C12 C13 113.80(18)
C11 C12 H12A 108.8
C11 C12 H12B 108.8
C13 C12 H12A 108.8
C13 C12 H12B 108.8
H12A C12 H12B 107.7
C53 C54 C55 113.05(19)
C53 C54 H54 123.5
C55 C54 H54 123.5
C24 C25 H25A 109.0
C24 C25 H25B 109.0
C26 C25 C24 112.8(2)
C26 C25 H25A 109.0
C26 C25 H25B 109.0
H25A C25 H25B 107.8
S6 C15 S5 120.86(14)
C16 C15 S6 110.70(17)
C16 C15 S5 128.29(18)
S7 C22 S8 122.16(14)
C21 C22 S7 110.52(17)
C21 C22 S8 127.20(19)
C19 C20 H20 123.5
C19 C20 C21 113.1(2)
C21 C20 H20 123.5
C15 C16 H16 123.4
C15 C16 C17 113.2(2)
C17 C16 H16 123.4
C22 C21 C20 113.5(2)
C22 C21 H21 123.2
C20 C21 H21 123.2
S1 C28 H28A 108.4
S1 C28 H28B 108.4
C27 C28 S1 115.70(16)
C27 C28 H28A 108.4
C27 C28 H28B 108.4
H28A C28 H28B 107.4
C18 C17 C16 113.3(2)
C18 C17 H17 123.4
C16 C17 H17 123.4
S8 C23 H23A 108.6
S8 C23 H23B 108.6
C24 C23 S8 114.79(18)
C24 C23 H23A 108.6
C24 C23 H23B 108.6
H23A C23 H23B 107.5
H6CA C6C H6CB 108.1
C1C C6C H6CA 109.5
C1C C6C H6CB 109.5
C1C C6C C5C 110.9(2)
C5C C6C H6CA 109.5
C5C C6C H6CB 109.5
H2CA C2C H2CB 108.0
C1C C2C H2CA 109.4
C1C C2C H2CB 109.4
C3C C2C H2CA 109.4
C3C C2C H2CB 109.4
C3C C2C C1C 111.2(2)
C6C C1C C2C 111.5(2)
C6C C1C H1CA 109.3
C6C C1C H1CB 109.3
C2C C1C H1CA 109.3
C2C C1C H1CB 109.3
H1CA C1C H1CB 108.0
C2C C3C H3CA 109.5
C2C C3C H3CB 109.5
C2C C3C C4C 110.6(2)
H3CA C3C H3CB 108.1
C4C C3C H3CA 109.5
C4C C3C H3CB 109.5
C3C C4C H4CA 109.3
C3C C4C H4CB 109.3
H4CA C4C H4CB 108.0
C5C C4C C3C 111.5(2)
C5C C4C H4CA 109.3
C5C C4C H4CB 109.3
C6C C5C H5CA 109.5
C6C C5C H5CB 109.5
C4C C5C C6C 110.8(2)
C4C C5C H5CA 109.5
C4C C5C H5CB 109.5
H5CA C5C H5CB 108.1
H6AA C6A H6AB 106.4
C5A C6A H6AA 106.4
C5A C6A H6AB 106.4
C5A C6A C1A 123.9(7)
C1A C6A H6AA 106.4
C1A C6A H6AB 106.4
C6A C5A H5AA 108.0
C6A C5A H5AB 108.0
C6A C5A C4A 117.1(7)
H5AA C5A H5AB 107.3
C4A C5A H5AA 108.0
C4A C5A H5AB 108.0
C5A C4A H4AA 107.8
C5A C4A H4AB 107.8
C5A C4A C3A 117.9(7)
H4AA C4A H4AB 107.2
C3A C4A H4AA 107.8
C3A C4A H4AB 107.8
C4A C3A H3AA 110.6
C4A C3A H3AB 110.6
H3AA C3A H3AB 108.7
C2A C3A C4A 105.8(9)
C2A C3A H3AA 110.6
C2A C3A H3AB 110.6
C3A C2A H2AA 108.7
C3A C2A H2AB 108.7
C3A C2A C1A 114.2(9)
H2AA C2A H2AB 107.6
C1A C2A H2AA 108.7
C1A C2A H2AB 108.7
C6A C1A H1AA 109.1
C6A C1A H1AB 109.1
C2A C1A C6A 112.7(7)
C2A C1A H1AA 109.1
C2A C1A H1AB 109.1
H1AA C1A H1AB 107.8
H6BA C6B H6BB 107.1
C1B C6B H6BA 107.8
C1B C6B H6BB 107.8
C1B C6B C5B 118.1(9)
C5B C6B H6BA 107.8
C5B C6B H6BB 107.8
C6B C1B H1BA 108.9
C6B C1B H1BB 108.9
C6B C1B C2B 113.5(12)
H1BA C1B H1BB 107.7
C2B C1B H1BA 108.9
C2B C1B H1BB 108.9
C1B C2B H2BA 107.3
C1B C2B H2BB 107.3
C1B C2B C3B 120.2(11)
H2BA C2B H2BB 106.9
C3B C2B H2BA 107.3
C3B C2B H2BB 107.3
C2B C3B H3BA 110.2
C2B C3B H3BB 110.2
C2B C3B C4B 107.7(8)
H3BA C3B H3BB 108.5
C4B C3B H3BA 110.2
C4B C3B H3BB 110.2
C3B C4B H4BA 108.3
C3B C4B H4BB 108.3
H4BA C4B H4BB 107.4
C5B C4B C3B 116.0(8)
C5B C4B H4BA 108.3
C5B C4B H4BB 108.3
C6B C5B C4B 110.2(8)
C6B C5B H5BA 109.6
C6B C5B H5BB 109.6
C4B C5B H5BA 109.6
C4B C5B H5BB 109.6
H5BA C5B H5BB 108.1

loop_
_geom_bond_atom_site_label_1
_geom_bond_atom_site_label_2
_geom_bond_distance
S16 C56 1.7314(18)
S16 C53 1.724(2)
S9 C56 1.7490(19)
S9 C29 1.819(2)
S15 C49 1.7339(19)
S15 C52 1.730(2)
S2 C4 1.7258(19)
S2 C1 1.734(2)
S11 C38 1.7256(19)
S11 C35 1.728(2)
S3 C5 1.7282(19)
S3 C8 1.731(2)
S12 C39 1.7333(18)
S12 C42 1.726(2)
S14 C49 1.7503(19)
S14 C48 1.816(2)
S10 C35 1.7526(19)
S10 C34 1.823(2)
S4 C8 1.7474(19)
S4 C9 1.818(2)
S6 C18 1.724(2)
S6 C15 1.724(2)
S13 C43 1.815(2)
S13 C42 1.7511(19)
S7 C19 1.720(2)
S7 C22 1.727(2)
S1 C1 1.748(2)
S1 C28 1.813(2)
S5 C14 1.821(2)
S5 C15 1.749(2)
S8 C22 1.746(2)
S8 C23 1.816(2)
C47 H47A 0.9700
C47 H47B 0.9700
C47 C46 1.523(3)
C47 C48 1.513(3)
C38 C39 1.452(3)
C38 C37 1.364(3)
C56 C55 1.353(3)
C5 C4 1.452(3)
C5 C6 1.360(3)
C4 C3 1.369(3)
C8 C7 1.360(3)
C45 H45A 0.9700
C45 H45B 0.9700
C45 C46 1.523(3)
C45 C44 1.521(3)
C46 H46A 0.9700
C46 H46B 0.9700
C39 C40 1.358(3)
C49 C50 1.353(3)
C6 H6 0.9300
C6 C7 1.415(3)
C7 H7 0.9300
C35 C36 1.358(3)
C30 H30A 0.9700
C30 H30B 0.9700
C30 C29 1.516(3)
C30 C31 1.519(3)
C44 H44A 0.9700
C44 H44B 0.9700
C44 C43 1.513(3)
C48 H48A 0.9700
C48 H48B 0.9700
C33 H33A 0.9700
C33 H33B 0.9700
C33 C32 1.522(3)
C33 C34 1.514(3)
C10 H10A 0.9700
C10 H10B 0.9700
C10 C9 1.513(3)
C10 C11 1.521(3)
C53 C52 1.456(3)
C53 C54 1.362(3)
C43 H43A 0.9700
C43 H43B 0.9700
C36 H36 0.9300
C36 C37 1.408(3)
C9 H9A 0.9700
C9 H9B 0.9700
C32 H32A 0.9700
C32 H32B 0.9700
C32 C31 1.518(3)
C55 H55 0.9300
C55 C54 1.411(3)
C41 H41 0.9300
C41 C42 1.361(3)
C41 C40 1.413(3)
C29 H29A 0.9700
C29 H29B 0.9700
C31 H31A 0.9700
C31 H31B 0.9700
C37 H37 0.9300
C11 H11A 0.9700
C11 H11B 0.9700
C11 C12 1.514(3)
C50 H50 0.9300
C50 C51 1.412(3)
C13 H13A 0.9700
C13 H13B 0.9700
C13 C14 1.508(3)
C13 C12 1.531(3)
C1 C2 1.353(3)
C2 H2 0.9300
C2 C3 1.408(3)
C18 C19 1.453(3)
C18 C17 1.358(3)
C19 C20 1.363(3)
C52 C51 1.366(3)
C40 H40 0.9300
C3 H3 0.9300
C24 H24A 0.9700
C24 H24B 0.9700
C24 C25 1.522(3)
C24 C23 1.507(3)
C27 H27A 0.9700
C27 H27B 0.9700
C27 C26 1.522(3)
C27 C28 1.507(3)
C34 H34A 0.9700
C34 H34B 0.9700
C51 H51 0.9300
C26 H26A 0.9700
C26 H26B 0.9700
C26 C25 1.505(3)
C14 H14A 0.9700
C14 H14B 0.9700
C12 H12A 0.9700
C12 H12B 0.9700
C54 H54 0.9300
C25 H25A 0.9700
C25 H25B 0.9700
C15 C16 1.354(3)
C22 C21 1.350(3)
C20 H20 0.9300
C20 C21 1.413(3)
C16 H16 0.9300
C16 C17 1.416(3)
C21 H21 0.9300
C28 H28A 0.9700
C28 H28B 0.9700
C17 H17 0.9300
C23 H23A 0.9700
C23 H23B 0.9700
C6C H6CA 0.9700
C6C H6CB 0.9700
C6C C1C 1.492(4)
C6C C5C 1.521(3)
C2C H2CA 0.9700
C2C H2CB 0.9700
C2C C1C 1.529(4)
C2C C3C 1.511(3)
C1C H1CA 0.9700
C1C H1CB 0.9700
C3C H3CA 0.9700
C3C H3CB 0.9700
C3C C4C 1.519(4)
C4C H4CA 0.9700
C4C H4CB 0.9700
C4C C5C 1.501(4)
C5C H5CA 0.9700
C5C H5CB 0.9700
C6A H6AA 0.9700
C6A H6AB 0.9700
C6A C5A 1.310(9)
C6A C1A 1.506(10)
C5A H5AA 0.9700
C5A H5AB 0.9700
C5A C4A 1.481(9)
C4A H4AA 0.9700
C4A H4AB 0.9700
C4A C3A 1.560(11)
C3A H3AA 0.9700
C3A H3AB 0.9700
C3A C2A 1.409(11)
C2A H2AA 0.9700
C2A H2AB 0.9700
C2A C1A 1.472(10)
C1A H1AA 0.9700
C1A H1AB 0.9700
C6B H6BA 0.9700
C6B H6BB 0.9700
C6B C1B 1.431(13)
C6B C5B 1.446(10)
C1B H1BA 0.9700
C1B H1BB 0.9700
C1B C2B 1.437(13)
C2B H2BA 0.9700
C2B H2BB 0.9700
C2B C3B 1.463(11)
C3B H3BA 0.9700
C3B H3BB 0.9700
C3B C4B 1.539(11)
C4B H4BA 0.9700
C4B H4BB 0.9700
C4B C5B 1.450(10)
C5B H5BA 0.9700
C5B H5BB 0.9700
